data_4114163
loop_
_publ_author_name
'Mahendra Nath'
'John C. Huffman'
'Jeffrey M. Zaleski'

_publ_contact_author_name 'J. C. Huffman'
_publ_section_title
;
 Ambient Temperature Activation of Haloporphyrinic-Enediynes: Electronic
 Contributions to Bergman Cycloaromatization
;
_journal_name_full 'Journal of the American Chemical Society'
_journal_page_first 11484
_journal_page_last 11485
_journal_paper_doi 10.1021/ja0302782
_journal_volume 125
_journal_year 2003
_chemical_formula_structural 'Ni(C48H26Br2N4); 2CHCl3'
_chemical_formula_sum 'C50 H28 Br2 Cl6 N4 Ni'
_chemical_formula_weight 1115.99
_chemical_name_systematic
; 
  ? 
;
_space_group_IT_number 61
_symmetry_cell_setting orthorhombic
_symmetry_space_group_name_Hall '-P 2bc 2ac'
_symmetry_space_group_name_H-M 'P c a b'
_atom_sites_solution_hydrogens geom
_atom_sites_solution_primary direct
_atom_sites_solution_secondary difmap
_audit_creation_method SHELXL-97
_cell_angle_alpha 90.00
_cell_angle_beta 90.00
_cell_angle_gamma 90.00
_cell_formula_units_Z 8
_cell_length_a 13.044(16)
_cell_length_b 19.26(2)
_cell_length_c 35.51(5)
_cell_measurement_reflns_used 2285
_cell_measurement_temperature 128(2)
_cell_measurement_theta_max 22.39
_cell_measurement_theta_min 2.54
_cell_volume 8921(19)
_computing_cell_refinement 'SAINT (Bruker, 1999)'
_computing_data_collection 'SMART (Bruker, 1999)'
_computing_data_reduction 'SAINT (Bruker, 1999), XTEL (local package)'
_computing_molecular_graphics 'Reciprocal Net'
_computing_structure_refinement 'SHELXL-97 (Sheldrick, 1997)'
_computing_structure_solution 'SHELXS-97 (Sheldrick, 1990)'
_diffrn_ambient_temperature 293(2)
_diffrn_detector 'CCD area detector'
_diffrn_detector_area_resol_mean 44.52
_diffrn_detector_type 'Bruker SMART 6000'
_diffrn_measured_fraction_theta_full 0.980
_diffrn_measured_fraction_theta_max 0.980
_diffrn_measurement_details '   0.30 degree frames measured for  30.16 seconds each'
_diffrn_measurement_device 'three-circle goniometer with fixed chi'
_diffrn_measurement_device_type 'Bruker Platform goniometer'
_diffrn_measurement_method '\w scans'
_diffrn_radiation_monochromator graphite
_diffrn_radiation_source 'fine-focus sealed tube'
_diffrn_radiation_type MoK\a
_diffrn_radiation_wavelength 0.71073
_diffrn_reflns_av_R_equivalents 0.2612
_diffrn_reflns_av_sigmaI/netI 0.3196
_diffrn_reflns_limit_h_max 16
_diffrn_reflns_limit_h_min -16
_diffrn_reflns_limit_k_max 3
_diffrn_reflns_limit_k_min -24
_diffrn_reflns_limit_l_max 44
_diffrn_reflns_limit_l_min -45
_diffrn_reflns_number 27660
_diffrn_reflns_theta_full 27.53
_diffrn_reflns_theta_max 27.53
_diffrn_reflns_theta_min 2.12
_diffrn_standards_decay_% 0.0
_exptl_absorpt_coefficient_mu 2.629
_exptl_absorpt_correction_type none
_exptl_crystal_colour 'dark red'
_exptl_crystal_density_diffrn 1.662
_exptl_crystal_description needle
_exptl_crystal_F_000 4448
_exptl_crystal_size_max .02
_exptl_crystal_size_mid .03
_exptl_crystal_size_min .28
_refine_diff_density_max 1.323
_refine_diff_density_min -1.048
_refine_diff_density_rms 0.178
_refine_ls_extinction_coef 0.0032(4)
_refine_ls_extinction_expression Fc^*^=kFc[1+0.001xFc^2^\l^3^/sin(2\q)]^-1/4^
_refine_ls_extinction_method SHELXL
_refine_ls_goodness_of_fit_ref 0.984
_refine_ls_hydrogen_treatment mixed
_refine_ls_matrix_type full
_refine_ls_number_parameters 578
_refine_ls_number_reflns 10072
_refine_ls_number_restraints 0
_refine_ls_restrained_S_all 0.984
_refine_ls_R_factor_all 0.3019
_refine_ls_R_factor_gt 0.1168
_refine_ls_shift/su_max 5.000
_refine_ls_shift/su_mean 0.186
_refine_ls_structure_factor_coef Fsqd
_refine_ls_weighting_details 'calc w=1/[\s^2^(Fo^2^)+(0.1610P)^2^+0.0000P] where P=(Fo^2^+2Fc^2^)/3'
_refine_ls_weighting_scheme calc
_refine_ls_wR_factor_gt 0.2710
_refine_ls_wR_factor_ref 0.3597
_reflns_number_gt 3248
_reflns_number_total 10072
_reflns_threshold_expression 2sigma(I)
_cod_data_source_file ja0302782_3.cif
_cod_data_source_block 02116
_cod_original_cell_volume 8920(19)
_cod_original_sg_symbol_H-M 'P b c a'
_cod_database_code 4114163

loop_
_symmetry_equiv_pos_as_xyz
'x, y, z'
'-x, -y+1/2, z+1/2'
'x+1/2, -y, -z+1/2'
'-x+1/2, y+1/2, -z'
'-x, -y, -z'
'x, y-1/2, -z-1/2'
'-x-1/2, y, z-1/2'
'x-1/2, -y-1/2, z'

loop_
_atom_site_label
_atom_site_type_symbol
_atom_site_fract_x
_atom_site_fract_y
_atom_site_fract_z
_atom_site_U_iso_or_equiv
_atom_site_adp_type
_atom_site_occupancy
_atom_site_symmetry_multiplicity
_atom_site_calc_flag
_atom_site_refinement_flags
Ni1 Ni 0.17099(13) 0.37291(7) 0.12589(5) 0.0316(5) Uani 1 1 d .
N2 N 0.2439(8) 0.3711(4) 0.1734(3) 0.028(2) Uani 1 1 d .
C3 C 0.3182(10) 0.4181(5) 0.1845(4) 0.031(3) Uani 1 1 d .
C4 C 0.3396(10) 0.4086(5) 0.2238(4) 0.033(3) Uani 1 1 d .
C5 C 0.2902(9) 0.3481(5) 0.2340(4) 0.027(3) Uani 1 1 d .
C6 C 0.2282(10) 0.3277(5) 0.2032(4) 0.032(3) Uani 1 1 d .
C7 C 0.1557(10) 0.2745(6) 0.2039(4) 0.029(3) Uani 1 1 d .
C8 C 0.0772(10) 0.2746(5) 0.1779(4) 0.030(3) Uani 1 1 d .
C9 C -0.0128(11) 0.2322(6) 0.1804(4) 0.036(3) Uani 1 1 d .
H9 H -0.0217 0.1953 0.1970 0.043 Uiso 1 1 calc R
C10 C -0.0815(11) 0.2538(6) 0.1553(4) 0.042(4) Uani 1 1 d .
H10 H -0.1479 0.2373 0.1519 0.050 Uiso 1 1 calc R
C11 C -0.0308(9) 0.3082(6) 0.1347(4) 0.033(3) Uani 1 1 d .
N12 N 0.0653(8) 0.3208(5) 0.1477(3) 0.028(3) Uani 1 1 d .
C13 C -0.0739(12) 0.3391(6) 0.1024(4) 0.041(4) Uani 1 1 d .
C14 C -0.0102(10) 0.3726(6) 0.0775(4) 0.038(3) Uani 1 1 d .
C15 C -0.0409(13) 0.3952(8) 0.0404(6) 0.069(6) Uani 1 1 d .
H15 H -0.1079 0.3980 0.0316 0.083 Uiso 1 1 calc R
C16 C 0.0419(12) 0.4111(9) 0.0212(5) 0.057(5) Uani 1 1 d .
H16 H 0.0440 0.4266 -0.0036 0.069 Uiso 1 1 calc R
C17 C 0.1292(11) 0.4001(7) 0.0455(5) 0.040(4) Uani 1 1 d .
N18 N 0.0939(8) 0.3801(5) 0.0809(3) 0.031(3) Uani 1 1 d .
C19 C 0.2301(13) 0.4157(7) 0.0371(4) 0.045(4) Uani 1 1 d .
C20 C 0.3021(10) 0.4245(6) 0.0655(4) 0.033(3) Uani 1 1 d .
C21 C 0.4017(12) 0.4537(6) 0.0587(4) 0.042(4) Uani 1 1 d .
H21 H 0.4348 0.4585 0.0356 0.051 Uiso 1 1 calc R
C22 C 0.4370(10) 0.4729(6) 0.0928(5) 0.039(4) Uani 1 1 d .
H22 H 0.4983 0.4957 0.0979 0.047 Uiso 1 1 calc R
C23 C 0.3606(9) 0.4508(5) 0.1204(4) 0.031(3) Uani 1 1 d .
N24 N 0.2797(8) 0.4214(4) 0.1023(3) 0.028(3) Uani 1 1 d .
C25 C 0.3757(10) 0.4573(5) 0.1598(4) 0.031(3) Uani 1 1 d .
C26 C 0.3969(11) 0.4527(6) 0.2474(4) 0.039(4) Uani 1 1 d .
C27 C 0.4385(12) 0.4897(7) 0.2691(5) 0.051(4) Uani 1 1 d .
Br28 Br 0.50275(16) 0.54952(7) 0.30042(5) 0.0663(6) Uani 1 1 d .
C29 C 0.3034(10) 0.3160(6) 0.2703(4) 0.032(3) Uani 1 1 d .
C30 C 0.3209(14) 0.2930(6) 0.3004(5) 0.053(4) Uani 1 1 d .
Br31 Br 0.3406(2) 0.26015(8) 0.34725(5) 0.0844(8) Uani 1 1 d .
C32 C 0.1610(12) 0.2201(6) 0.2332(4) 0.039(4) Uani 1 1 d .
C33 C 0.2453(11) 0.1736(6) 0.2325(4) 0.041(4) Uani 1 1 d .
H33 H 0.2947 0.1771 0.2137 0.049 Uiso 1 1 calc R
C34 C 0.2535(13) 0.1228(7) 0.2601(5) 0.051(4) Uani 1 1 d .
H34 H 0.3111 0.0944 0.2608 0.062 Uiso 1 1 calc R
C35 C 0.1816(14) 0.1148(7) 0.2848(6) 0.067(6) Uani 1 1 d .
H35 H 0.1870 0.0786 0.3020 0.080 Uiso 1 1 calc R
C36 C 0.0937(16) 0.1597(9) 0.2865(5) 0.074(6) Uani 1 1 d .
H36 H 0.0428 0.1545 0.3046 0.089 Uiso 1 1 calc R
C37 C 0.0900(12) 0.2104(6) 0.2597(4) 0.043(4) Uani 1 1 d .
H37 H 0.0342 0.2404 0.2600 0.052 Uiso 1 1 calc R
C38 C -0.1839(10) 0.3279(6) 0.0944(4) 0.040(4) Uani 1 1 d .
C39 C -0.2596(11) 0.3539(7) 0.1174(4) 0.040(4) Uani 1 1 d .
H39 H -0.2419 0.3797 0.1386 0.048 Uiso 1 1 calc R
C40 C -0.3606(12) 0.3423(8) 0.1093(5) 0.050(4) Uani 1 1 d .
H40 H -0.4106 0.3587 0.1258 0.060 Uiso 1 1 calc R
C41 C -0.3899(12) 0.3072(8) 0.0778(6) 0.061(5) Uani 1 1 d .
H41 H -0.4587 0.3018 0.0717 0.073 Uiso 1 1 calc R
C42 C -0.3145(12) 0.2803(8) 0.0556(5) 0.059(5) Uani 1 1 d .
H42 H -0.3337 0.2546 0.0346 0.070 Uiso 1 1 calc R
C43 C -0.2156(12) 0.2886(7) 0.0624(5) 0.050(4) Uani 1 1 d .
H43 H -0.1671 0.2691 0.0464 0.060 Uiso 1 1 calc R
C44 C 0.2547(12) 0.4274(9) -0.0038(5) 0.053(4) Uani 1 1 d .
C45 C 0.2431(15) 0.3760(11) -0.0307(5) 0.084(7) Uani 1 1 d .
H45 H 0.2227 0.3316 -0.0236 0.101 Uiso 1 1 calc R
C46 C 0.2616(19) 0.3904(13) -0.0679(6) 0.102(8) Uani 1 1 d .
H46 H 0.2505 0.3556 -0.0856 0.122 Uiso 1 1 calc R
C47 C 0.2954(15) 0.4532(12) -0.0801(6) 0.083(7) Uani 1 1 d .
H47 H 0.3093 0.4608 -0.1054 0.099 Uiso 1 1 calc R
C48 C 0.3087(12) 0.5051(11) -0.0542(6) 0.072(6) Uani 1 1 d .
H48 H 0.3307 0.5487 -0.0621 0.086 Uiso 1 1 calc R
C49 C 0.2898(12) 0.4932(9) -0.0166(5) 0.060(5) Uani 1 1 d .
H49 H 0.3002 0.5288 0.0007 0.072 Uiso 1 1 calc R
C50 C 0.4631(11) 0.4991(7) 0.1727(4) 0.040(4) Uani 1 1 d .
C51 C 0.4567(16) 0.5719(8) 0.1679(5) 0.068(6) Uani 1 1 d .
H51 H 0.3977 0.5941 0.1595 0.082 Uiso 1 1 calc R
C52 C 0.551(2) 0.6091(12) 0.1772(6) 0.126(13) Uani 1 1 d .
H52 H 0.5534 0.6567 0.1726 0.151 Uiso 1 1 calc R
C53 C 0.630(3) 0.580(2) 0.1914(7) 0.156(18) Uani 1 1 d .
H53 H 0.6835 0.6075 0.2001 0.188 Uiso 1 1 calc R
C54 C 0.6385(16) 0.5069(14) 0.1940(6) 0.100(9) Uani 1 1 d .
H54 H 0.6992 0.4862 0.2019 0.120 Uiso 1 1 calc R
C55 C 0.5527(14) 0.4665(10) 0.1844(5) 0.069(6) Uani 1 1 d .
H55 H 0.5559 0.4183 0.1858 0.083 Uiso 1 1 calc R
C56 C -0.115(3) 0.4302(18) -0.0920(10) 0.065(9) Uiso 0.50 1 d P
H56 H -0.1454 0.4766 -0.0940 0.078 Uiso 1 1 calc R
Cl57 Cl 0.0131(11) 0.4436(6) -0.1004(5) 0.140(6) Uani 0.50 1 d P
Cl58 Cl -0.1603(15) 0.3919(12) -0.1222(6) 0.191(9) Uani 0.50 1 d P
Cl59 Cl -0.1380(10) 0.4070(8) -0.0489(4) 0.122(5) Uani 0.50 1 d P
Cl60 Cl 0.485(2) 0.275(2) -0.0304(12) 0.40(3) Uani 0.57(3) 1 d P
Cl61 Cl 0.5278(19) 0.3561(13) -0.0262(8) 0.201(17) Uani 0.47(3) 1 d P
Cl62 Cl 0.584(5) 0.341(2) -0.0683(11) 0.57(4) Uani 0.71(5) 1 d P
Cl63 Cl 0.625(2) 0.2768(13) -0.0736(7) 0.134(16) Uani 0.33(3) 1 d P
Cl1 Cl 0.454(5) 0.208(3) -0.0817(11) 1.64(9) Uani 0.74(5) 1 d P

loop_
_atom_site_aniso_label
_atom_site_aniso_U_11
_atom_site_aniso_U_22
_atom_site_aniso_U_33
_atom_site_aniso_U_23
_atom_site_aniso_U_13
_atom_site_aniso_U_12
Ni1 0.0339(9) 0.0151(7) 0.0458(11) 0.0004(7) 0.0070(10) -0.0039(7)
N2 0.035(6) 0.010(4) 0.040(7) -0.002(4) 0.010(6) 0.004(4)
C3 0.046(8) 0.009(5) 0.037(8) -0.012(5) -0.002(7) 0.007(5)
C4 0.034(8) 0.019(6) 0.046(9) -0.006(5) 0.003(8) 0.002(5)
C5 0.020(7) 0.017(5) 0.043(9) 0.005(6) 0.007(7) 0.002(5)
C6 0.031(8) 0.009(5) 0.055(9) 0.000(6) 0.017(8) 0.006(5)
C7 0.028(8) 0.021(6) 0.036(8) 0.002(5) 0.005(7) -0.002(5)
C8 0.027(7) 0.013(5) 0.049(9) -0.002(5) 0.014(7) -0.004(5)
C9 0.044(9) 0.018(6) 0.047(9) 0.003(6) 0.006(8) -0.006(6)
C10 0.029(8) 0.018(6) 0.079(11) -0.007(7) 0.020(9) -0.012(5)
C11 0.022(7) 0.017(6) 0.059(10) 0.002(6) 0.021(7) -0.002(5)
N12 0.020(6) 0.021(5) 0.042(7) -0.003(5) 0.009(6) 0.006(4)
C13 0.062(10) 0.017(6) 0.043(9) -0.001(6) 0.007(9) -0.018(6)
C14 0.029(8) 0.033(7) 0.053(9) 0.007(6) -0.012(8) -0.014(6)
C15 0.040(10) 0.068(11) 0.100(16) 0.023(11) -0.003(11) -0.018(8)
C16 0.038(10) 0.077(11) 0.057(11) 0.005(9) 0.006(10) -0.026(8)
C17 0.029(8) 0.033(7) 0.059(10) 0.006(7) 0.004(8) -0.008(6)
N18 0.036(7) 0.016(5) 0.041(7) 0.003(4) 0.001(6) -0.004(4)
C19 0.057(11) 0.033(7) 0.045(10) 0.001(7) 0.010(9) -0.007(7)
C20 0.024(8) 0.024(6) 0.051(10) -0.006(6) 0.004(8) 0.002(5)
C21 0.054(10) 0.028(7) 0.044(9) 0.002(7) 0.000(9) -0.002(6)
C22 0.024(8) 0.021(6) 0.073(11) 0.000(7) -0.001(8) -0.008(5)
C23 0.030(7) 0.012(5) 0.050(9) 0.002(5) -0.002(7) -0.003(5)
N24 0.032(6) 0.013(4) 0.037(7) -0.006(4) -0.005(6) -0.002(4)
C25 0.036(8) 0.015(5) 0.044(9) 0.007(5) 0.009(7) 0.006(5)
C26 0.041(9) 0.023(6) 0.054(10) 0.003(7) -0.007(8) 0.008(6)
C27 0.065(11) 0.025(7) 0.063(11) 0.011(7) -0.004(10) -0.012(7)
Br28 0.0936(15) 0.0335(8) 0.0718(12) -0.0134(8) -0.0221(12) -0.0070(9)
C29 0.022(8) 0.019(6) 0.055(10) -0.005(6) 0.004(7) -0.006(5)
C30 0.089(13) 0.017(6) 0.053(10) -0.005(7) 0.025(11) 0.002(7)
Br31 0.157(2) 0.0419(9) 0.0544(11) 0.0111(8) -0.0113(14) 0.0132(11)
C32 0.054(10) 0.024(6) 0.038(8) 0.009(6) 0.004(9) 0.005(6)
C33 0.043(9) 0.030(7) 0.048(10) 0.003(7) 0.003(8) -0.001(6)
C34 0.051(10) 0.030(8) 0.074(12) 0.013(8) 0.002(10) 0.008(7)
C35 0.064(12) 0.029(8) 0.107(15) 0.037(8) -0.024(13) -0.021(8)
C36 0.090(15) 0.055(10) 0.078(13) 0.029(10) 0.000(12) -0.025(10)
C37 0.046(9) 0.028(7) 0.055(10) 0.019(7) 0.004(9) -0.001(6)
C38 0.031(8) 0.027(6) 0.062(10) 0.011(6) -0.015(8) -0.015(6)
C39 0.041(9) 0.033(7) 0.045(10) 0.003(6) 0.012(8) 0.007(6)
C40 0.036(9) 0.059(10) 0.056(11) 0.025(8) 0.000(9) 0.000(7)
C41 0.022(9) 0.057(10) 0.102(16) 0.026(10) -0.010(11) -0.001(7)
C42 0.032(10) 0.054(9) 0.090(14) -0.002(9) 0.007(10) -0.017(7)
C43 0.036(9) 0.036(8) 0.079(12) -0.007(8) -0.003(9) 0.000(6)
C44 0.034(9) 0.069(11) 0.055(11) 0.008(9) -0.007(9) -0.006(8)
C45 0.091(15) 0.110(16) 0.052(12) -0.011(12) -0.005(12) -0.068(13)
C46 0.12(2) 0.13(2) 0.049(13) -0.002(13) 0.009(14) -0.063(17)
C47 0.082(15) 0.121(18) 0.046(12) 0.022(12) -0.002(11) -0.038(13)
C48 0.034(11) 0.106(15) 0.075(14) 0.047(13) -0.016(11) 0.000(10)
C49 0.038(10) 0.065(11) 0.076(14) 0.004(10) -0.011(10) -0.006(8)
C50 0.045(9) 0.031(7) 0.042(9) 0.000(6) -0.007(8) -0.024(6)
C51 0.105(15) 0.039(8) 0.061(11) -0.004(8) 0.016(12) -0.033(9)
C52 0.22(3) 0.095(16) 0.061(16) 0.004(12) -0.004(18) -0.14(2)
C53 0.17(3) 0.26(4) 0.042(15) -0.005(18) -0.015(17) -0.18(3)
C54 0.076(16) 0.15(2) 0.069(15) 0.021(14) -0.012(12) -0.079(16)
C55 0.064(12) 0.080(12) 0.063(12) 0.032(10) -0.021(11) -0.035(10)
Cl57 0.131(12) 0.067(7) 0.222(17) 0.024(9) 0.043(12) 0.031(7)
Cl58 0.148(15) 0.25(2) 0.180(18) 0.049(17) -0.048(15) 0.069(15)
Cl59 0.112(10) 0.142(11) 0.113(10) -0.045(9) -0.025(9) 0.032(8)
Cl60 0.28(3) 0.29(4) 0.64(6) 0.21(4) -0.14(4) -0.14(3)
Cl61 0.19(2) 0.19(2) 0.23(3) -0.003(18) 0.01(2) 0.040(17)
Cl62 0.99(10) 0.28(4) 0.46(5) -0.02(3) 0.46(6) -0.08(5)
Cl63 0.20(3) 0.085(17) 0.117(18) -0.005(12) 0.069(18) 0.034(16)
Cl1 2.00(12) 2.00(13) 0.92(8) 0.44(8) 0.67(8) 2.00(12)

loop_
_atom_type_symbol
_atom_type_description
_atom_type_scat_dispersion_real
_atom_type_scat_dispersion_imag
_atom_type_scat_source
Ni Ni 0.3393 1.1124 'International Tables Vol C Tables 4.2.6.8 and 6.1.1.4'
Br Br -0.2901 2.4595 'International Tables Vol C Tables 4.2.6.8 and 6.1.1.4'
Cl Cl 0.1484 0.1585 'International Tables Vol C Tables 4.2.6.8 and 6.1.1.4'
N N 0.0061 0.0033 'International Tables Vol C Tables 4.2.6.8 and 6.1.1.4'
C C 0.0033 0.0016 'International Tables Vol C Tables 4.2.6.8 and 6.1.1.4'
H H 0.0000 0.0000 'International Tables Vol C Tables 4.2.6.8 and 6.1.1.4'

loop_
_geom_angle_atom_site_label_1
_geom_angle_atom_site_label_2
_geom_angle_atom_site_label_3
_geom_angle
N12 Ni1 N24 177.0(4)
N12 Ni1 N18 89.9(5)
N24 Ni1 N18 89.3(5)
N12 Ni1 N2 89.5(5)
N24 Ni1 N2 91.5(4)
N18 Ni1 N2 175.8(4)
C6 N2 C3 106.6(11)
C6 N2 Ni1 127.8(9)
C3 N2 Ni1 125.4(8)
N2 C3 C25 124.1(12)
N2 C3 C4 109.2(11)
C25 C3 C4 125.5(12)
C5 C4 C26 126.9(13)
C5 C4 C3 105.8(11)
C26 C4 C3 127.3(11)
C4 C5 C6 107.3(11)
C4 C5 C29 122.8(12)
C6 C5 C29 129.9(10)
N2 C6 C7 124.4(13)
N2 C6 C5 110.1(10)
C7 C6 C5 125.2(12)
C8 C7 C6 119.4(11)
C8 C7 C32 120.4(11)
C6 C7 C32 120.1(12)
C7 C8 N12 126.5(10)
C7 C8 C9 124.5(12)
N12 C8 C9 108.6(12)
C10 C9 C8 109.5(12)
C9 C10 C11 104.9(12)
N12 C11 C13 124.8(11)
N12 C11 C10 112.4(13)
C13 C11 C10 122.6(13)
C11 N12 C8 104.4(10)
C11 N12 Ni1 129.3(9)
C8 N12 Ni1 125.2(8)
C14 C13 C11 118.7(13)
C14 C13 C38 122.0(13)
C11 C13 C38 118.9(12)
N18 C14 C13 126.2(13)
N18 C14 C15 108.9(13)
C13 C14 C15 124.1(13)
C16 C15 C14 108.4(15)
C15 C16 C17 107.6(15)
C19 C17 N18 124.8(14)
C19 C17 C16 126.0(14)
N18 C17 C16 108.7(12)
C14 N18 C17 106.0(12)
C14 N18 Ni1 126.5(10)
C17 N18 Ni1 127.3(9)
C17 C19 C20 120.8(14)
C17 C19 C44 116.4(15)
C20 C19 C44 122.6(14)
N24 C20 C19 123.8(12)
N24 C20 C21 112.3(13)
C19 C20 C21 122.4(14)
C22 C21 C20 105.3(13)
C21 C22 C23 106.8(12)
N24 C23 C25 127.6(12)
N24 C23 C22 109.6(12)
C25 C23 C22 122.7(12)
C20 N24 C23 105.8(11)
C20 N24 Ni1 128.0(9)
C23 N24 Ni1 125.3(9)
C3 C25 C23 120.2(11)
C3 C25 C50 121.7(12)
C23 C25 C50 117.6(11)
C27 C26 C4 174.7(17)
C26 C27 Br28 177.1(13)
C30 C29 C5 174.7(15)
C29 C30 Br31 176.7(15)
C37 C32 C33 117.6(12)
C37 C32 C7 124.3(12)
C33 C32 C7 118.1(13)
C34 C33 C32 119.5(14)
C35 C34 C33 120.5(15)
C34 C35 C36 122.4(15)
C37 C36 C35 115.4(17)
C32 C37 C36 124.6(15)
C39 C38 C43 117.3(13)
C39 C38 C13 121.9(14)
C43 C38 C13 120.8(14)
C40 C39 C38 120.5(15)
C41 C40 C39 121.6(16)
C40 C41 C42 117.5(15)
C43 C42 C41 123.6(18)
C42 C43 C38 119.5(16)
C45 C44 C49 116.8(17)
C45 C44 C19 122.4(15)
C49 C44 C19 120.7(15)
C44 C45 C46 120.1(19)
C47 C46 C45 123(2)
C46 C47 C48 118.5(19)
C47 C48 C49 120.5(18)
C48 C49 C44 121.0(18)
C55 C50 C51 122.3(14)
C55 C50 C25 119.9(12)
C51 C50 C25 117.3(14)
C50 C51 C52 114(2)
C53 C52 C51 123(2)
C52 C53 C54 122(2)
C55 C54 C53 118(2)
C54 C55 C50 119.4(19)
Cl58 C56 Cl59 119(2)
Cl58 C56 Cl57 110(2)
Cl59 C56 Cl57 113(2)
Cl61 Cl60 Cl1 132(3)
Cl60 Cl61 Cl62 84(2)
Cl63 Cl62 Cl61 117(3)
Cl62 Cl63 Cl1 98(3)
Cl63 Cl1 Cl60 58(2)

loop_
_geom_bond_atom_site_label_1
_geom_bond_atom_site_label_2
_geom_bond_distance
Ni1 N12 1.873(10)
Ni1 N24 1.894(11)
Ni1 N18 1.892(11)
Ni1 N2 1.937(11)
N2 C6 1.364(16)
N2 C3 1.383(15)
C3 C25 1.377(17)
C3 C4 1.437(18)
C4 C5 1.381(16)
C4 C26 1.408(19)
C5 C6 1.416(18)
C5 C29 1.439(19)
C6 C7 1.394(16)
C7 C8 1.381(18)
C7 C32 1.478(17)
C8 N12 1.400(16)
C8 C9 1.431(16)
C9 C10 1.330(19)
C10 C11 1.440(16)
C11 N12 1.358(16)
C11 C13 1.409(19)
C13 C14 1.375(18)
C13 C38 1.479(19)
C14 N18 1.371(16)
C14 C15 1.44(2)
C15 C16 1.31(2)
C16 C17 1.45(2)
C17 C19 1.38(2)
C17 N18 1.393(18)
C19 C20 1.39(2)
C19 C44 1.50(2)
C20 N24 1.340(17)
C20 C21 1.437(19)
C21 C22 1.35(2)
C22 C23 1.460(18)
C23 N24 1.358(15)
C23 C25 1.421(18)
C25 C50 1.469(18)
C26 C27 1.181(19)
C27 Br28 1.806(16)
C29 C30 1.181(19)
C30 Br31 1.797(17)
C32 C37 1.334(18)
C32 C33 1.418(18)
C33 C34 1.389(19)
C34 C35 1.29(2)
C35 C36 1.44(2)
C36 C37 1.365(19)
C38 C39 1.377(19)
C38 C43 1.43(2)
C39 C40 1.37(2)
C40 C41 1.36(2)
C41 C42 1.36(2)
C42 C43 1.32(2)
C44 C45 1.39(2)
C44 C49 1.42(2)
C45 C46 1.37(2)
C46 C47 1.36(3)
C47 C48 1.37(3)
C48 C49 1.38(2)
C50 C55 1.39(2)
C50 C51 1.41(2)
C51 C52 1.46(3)
C52 C53 1.28(4)
C53 C54 1.41(4)
C54 C55 1.41(2)
C56 Cl58 1.43(4)
C56 Cl59 1.62(4)
C56 Cl57 1.72(4)
Cl60 Cl61 1.67(4)
Cl60 Cl1 2.27(7)
Cl61 Cl62 1.69(4)
Cl62 Cl63 1.36(5)
Cl63 Cl1 2.61(8)
